data_4030141
loop_
_publ_author_name
'Yang, Bo'
'Zheng, Li-Mei'
'Gao, Zhong-Zheng'
'Xiao, Xin'
'Zhu, Qian-Jiang'
'Xue, Sai-Feng'
'Tao, Zhu'
'Liu, Jing-Xin'
'Wei, Gang'

_publ_section_title
;
 Extended and contorted conformations of alkanediammonium ions in
 symmetrical \a,\a',\d,\d'-tetramethylcucurbit[6]uril cavity.
;
_journal_issue 22
_journal_name_full 'The Journal of organic chemistry'
_journal_page_first 11194
_journal_page_last 11198
_journal_paper_doi 10.1021/jo502255x
_journal_volume 79
_journal_year 2014
_chemical_formula_sum 'C48 H86 N28 O28'
_chemical_formula_weight 1503.45
_chemical_name_systematic
; 
 ? 
;
_space_group_IT_number 2
_symmetry_cell_setting triclinic
_symmetry_space_group_name_Hall '-P 1'
_symmetry_space_group_name_H-M 'P -1'
_atom_sites_solution_hydrogens geom
_atom_sites_solution_primary direct
_atom_sites_solution_secondary difmap
_audit_creation_method SHELXL-97
_cell_angle_alpha 104.345(5)
_cell_angle_beta 97.559(5)
_cell_angle_gamma 93.494(5)
_cell_formula_units_Z 2
_cell_length_a 12.3509(18)
_cell_length_b 12.4048(19)
_cell_length_c 21.735(3)
_cell_measurement_reflns_used 6892
_cell_measurement_temperature 293(2)
_cell_measurement_theta_max 26.01
_cell_measurement_theta_min 0.00
_cell_volume 3183.0(8)
_computing_cell_refinement 'Bruker SMART'
_computing_data_collection 'Bruker SMART'
_computing_data_reduction 'Bruker SAINT'
_computing_molecular_graphics 'Bruker SHELXTL'
_computing_publication_material 'Bruker SHELXTL'
_computing_structure_refinement 'SHELXL-97 (Sheldrick, 1997)'
_computing_structure_solution 'SHELXS-97 (Sheldrick, 1990)'
_diffrn_ambient_temperature 293(2)
_diffrn_measured_fraction_theta_full 0.969
_diffrn_measured_fraction_theta_max 0.969
_diffrn_measurement_device_type 'Bruker Smart Apex CCD area detector'
_diffrn_measurement_method 'phi and omega scans'
_diffrn_radiation_monochromator graphite
_diffrn_radiation_source 'fine-focus sealed tube'
_diffrn_radiation_type MoK\a
_diffrn_radiation_wavelength 0.71073
_diffrn_reflns_av_R_equivalents 0.0374
_diffrn_reflns_av_sigmaI/netI 0.0420
_diffrn_reflns_limit_h_max 15
_diffrn_reflns_limit_h_min -14
_diffrn_reflns_limit_k_max 13
_diffrn_reflns_limit_k_min -14
_diffrn_reflns_limit_l_max 26
_diffrn_reflns_limit_l_min -26
_diffrn_reflns_number 35911
_diffrn_reflns_theta_full 26.00
_diffrn_reflns_theta_max 26.00
_diffrn_reflns_theta_min 0.98
_diffrn_standards_decay_% none
_exptl_absorpt_coefficient_mu 0.130
_exptl_absorpt_correction_T_max 0.9683
_exptl_absorpt_correction_T_min 0.9609
_exptl_absorpt_correction_type multi-scan
_exptl_absorpt_process_details 'SADABS; Bruker, 2000'
_exptl_crystal_colour colorless
_exptl_crystal_density_diffrn 1.569
_exptl_crystal_density_meas ?
_exptl_crystal_density_method 'not measured'
_exptl_crystal_description block
_exptl_crystal_F_000 1588
_exptl_crystal_size_max 0.31
_exptl_crystal_size_mid 0.27
_exptl_crystal_size_min 0.25
_refine_diff_density_max 0.512
_refine_diff_density_min -0.420
_refine_diff_density_rms 0.066
_refine_ls_extinction_method none
_refine_ls_goodness_of_fit_ref 1.022
_refine_ls_hydrogen_treatment constr
_refine_ls_matrix_type full
_refine_ls_number_parameters 937
_refine_ls_number_reflns 12126
_refine_ls_number_restraints 0
_refine_ls_restrained_S_all 1.022
_refine_ls_R_factor_all 0.0972
_refine_ls_R_factor_gt 0.0620
_refine_ls_shift/su_max 0.000
_refine_ls_shift/su_mean 0.000
_refine_ls_structure_factor_coef Fsqd
_refine_ls_weighting_details 'calc w=1/[\s^2^(Fo^2^)+(0.1191P)^2^+1.4981P] where P=(Fo^2^+2Fc^2^)/3'
_refine_ls_weighting_scheme calc
_refine_ls_wR_factor_gt 0.1802
_refine_ls_wR_factor_ref 0.2163
_reflns_number_gt 7725
_reflns_number_total 12126
_reflns_threshold_expression >2sigma(I)
_cod_data_source_file jo502255x_si_005.cif
_cod_data_source_block TMeQ[6]+C8
_cod_depositor_comments
;
The following automatic conversions were performed:

'_symmetry_cell_setting' value 'Triclinic' changed to 'triclinic'
according to
/home/saulius/struct/COD-crude-data--automatic-downloads/rss-feeds/ACS/lib/dictionaries/cif_core.dic
dictionary named 'cif_core.dic' version 2.4.2 from
2011-04-26.

'_exptl_absorpt_correction_type' value 'multi scan'
changed to 'multi-scan' according to
/home/saulius/struct/COD-crude-data--automatic-downloads/rss-feeds/ACS/lib/dictionaries/cif_core.dic
dictionary named 'cif_core.dic' version 2.4.2 from 2011-04-26.

Automatic conversion script
Id: cif_fix_values 2827 2014-09-09 07:05:25Z andrius 

The following automatic conversions were performed:

'_exptl_crystal_density_meas' value 'not measured' was changed to '?'
- the value is perceived as not measured.

Automatic conversion script
Id: cif_fix_values 3008 2015-01-20 13:52:24Z robertas 

 Adding full bibliography for 4030138--4030142.cif.
;
_cod_original_sg_symbol_H-M P-1
_cod_database_code 4030141

loop_
_symmetry_equiv_pos_as_xyz
'x, y, z'
'-x, -y, -z'

loop_
_atom_site_label
_atom_site_type_symbol
_atom_site_fract_x
_atom_site_fract_y
_atom_site_fract_z
_atom_site_U_iso_or_equiv
_atom_site_adp_type
_atom_site_occupancy
_atom_site_symmetry_multiplicity
_atom_site_calc_flag
_atom_site_refinement_flags
C1 C 0.5489(2) 0.3781(2) 0.45258(13) 0.0375(7) Uani 1 1 d .
H1A H 0.4832 0.3666 0.4711 0.045 Uiso 1 1 calc R
H1B H 0.5993 0.4334 0.4846 0.045 Uiso 1 1 calc R
C2 C 0.7088(2) 0.2681(2) 0.45528(12) 0.0320(6) Uani 1 1 d .
C3 C 0.8349(2) 0.1223(2) 0.45904(12) 0.0353(6) Uani 1 1 d .
H3A H 0.8806 0.1865 0.4873 0.042 Uiso 1 1 calc R
H3B H 0.8239 0.0683 0.4837 0.042 Uiso 1 1 calc R
C4 C 0.9792(2) 0.1309(2) 0.39254(13) 0.0317(6) Uani 1 1 d .
C5 C 1.1139(2) 0.1018(2) 0.31812(13) 0.0363(6) Uani 1 1 d .
H5A H 1.1529 0.1648 0.3510 0.044 Uiso 1 1 calc R
H5B H 1.1612 0.0416 0.3128 0.044 Uiso 1 1 calc R
C6 C 1.1074(2) 0.2419(2) 0.25367(13) 0.0342(6) Uani 1 1 d .
C7 C 1.1111(2) 0.3397(2) 0.16793(14) 0.0371(7) Uani 1 1 d .
H7A H 1.1540 0.3964 0.2030 0.044 Uiso 1 1 calc R
H7B H 1.1554 0.3208 0.1338 0.044 Uiso 1 1 calc R
C8 C 0.9782(2) 0.4818(2) 0.17745(13) 0.0338(6) Uani 1 1 d .
C9 C 0.8368(2) 0.6072(2) 0.15849(14) 0.0359(6) Uani 1 1 d .
H9A H 0.8848 0.6591 0.1936 0.043 Uiso 1 1 calc R
H9B H 0.8298 0.6399 0.1221 0.043 Uiso 1 1 calc R
C10 C 0.7183(2) 0.6189(2) 0.24047(12) 0.0332(6) Uani 1 1 d .
C11 C 0.5722(3) 0.6178(2) 0.30601(13) 0.0409(7) Uani 1 1 d .
H11A H 0.5104 0.6623 0.3050 0.049 Uiso 1 1 calc R
H11B H 0.6303 0.6616 0.3387 0.049 Uiso 1 1 calc R
C12 C 0.5861(2) 0.5006(2) 0.38197(13) 0.0354(6) Uani 1 1 d .
C13 C 0.5379(2) 0.1654(2) 0.41903(12) 0.0331(6) Uani 1 1 d .
H13 H 0.4852 0.1590 0.4482 0.040 Uiso 1 1 calc R
C14 C 0.6277(2) 0.0846(2) 0.42283(12) 0.0316(6) Uani 1 1 d .
H14 H 0.6193 0.0447 0.4559 0.038 Uiso 1 1 calc R
C15 C 0.8761(2) -0.0442(2) 0.36988(12) 0.0302(6) Uani 1 1 d .
C16 C 0.8878(2) -0.1227(2) 0.41344(14) 0.0405(7) Uani 1 1 d .
H16A H 0.8769 -0.1987 0.3878 0.061 Uiso 1 1 calc R
H16B H 0.8340 -0.1104 0.4419 0.061 Uiso 1 1 calc R
H16C H 0.9600 -0.1086 0.4381 0.061 Uiso 1 1 calc R
C17 C 0.9644(2) -0.0495(2) 0.32259(12) 0.0316(6) Uani 1 1 d .
C18 C 1.0473(3) -0.1335(3) 0.32667(16) 0.0479(8) Uani 1 1 d .
H18A H 1.0918 -0.1121 0.3682 0.072 Uiso 1 1 calc R
H18B H 1.0931 -0.1353 0.2941 0.072 Uiso 1 1 calc R
H18C H 1.0095 -0.2062 0.3203 0.072 Uiso 1 1 calc R
C19 C 1.0742(2) 0.0538(2) 0.19578(13) 0.0370(6) Uani 1 1 d .
H19 H 1.1310 0.0018 0.1912 0.044 Uiso 1 1 calc R
C20 C 1.0765(2) 0.1282(2) 0.14854(13) 0.0375(7) Uani 1 1 d .
H20 H 1.1382 0.1154 0.1244 0.045 Uiso 1 1 calc R
C21 C 0.9560(2) 0.3465(2) 0.07967(12) 0.0335(6) Uani 1 1 d .
H21 H 1.0051 0.3484 0.0480 0.040 Uiso 1 1 calc R
C22 C 0.8685(2) 0.4292(2) 0.07730(12) 0.0342(6) Uani 1 1 d .
H22 H 0.8777 0.4700 0.0448 0.041 Uiso 1 1 calc R
C23 C 0.6260(2) 0.5655(2) 0.13406(12) 0.0341(6) Uani 1 1 d .
C24 C 0.6125(3) 0.6422(3) 0.08944(15) 0.0481(8) Uani 1 1 d .
H24A H 0.5434 0.6213 0.0616 0.072 Uiso 1 1 calc R
H24B H 0.6710 0.6357 0.0641 0.072 Uiso 1 1 calc R
H24C H 0.6147 0.7181 0.1144 0.072 Uiso 1 1 calc R
C25 C 0.5395(2) 0.5725(2) 0.18264(13) 0.0345(6) Uani 1 1 d .
C26 C 0.4589(3) 0.6596(3) 0.18015(17) 0.0523(8) Uani 1 1 d .
H26A H 0.4137 0.6405 0.1388 0.079 Uiso 1 1 calc R
H26B H 0.4985 0.7316 0.1871 0.079 Uiso 1 1 calc R
H26C H 0.4134 0.6617 0.2129 0.079 Uiso 1 1 calc R
C27 C 0.4271(2) 0.4643(2) 0.30670(13) 0.0349(6) Uani 1 1 d .
H27 H 0.3734 0.5196 0.3127 0.042 Uiso 1 1 calc R
C28 C 0.4200(2) 0.3864(2) 0.35217(13) 0.0344(6) Uani 1 1 d .
H28 H 0.3549 0.3960 0.3736 0.041 Uiso 1 1 calc R
C29 C 0.3897(2) 0.1739(2) 0.32807(15) 0.0384(7) Uani 1 1 d .
H29A H 0.3425 0.1896 0.3609 0.046 Uiso 1 1 calc R
H29B H 0.3496 0.1181 0.2914 0.046 Uiso 1 1 calc R
C30 C 0.5246(2) 0.0332(2) 0.32036(13) 0.0337(6) Uani 1 1 d .
C31 C 0.6650(2) -0.0911(2) 0.34261(14) 0.0341(6) Uani 1 1 d .
H31A H 0.6196 -0.1441 0.3067 0.041 Uiso 1 1 calc R
H31B H 0.6724 -0.1246 0.3786 0.041 Uiso 1 1 calc R
C32 C 0.7871(2) -0.0968(2) 0.26305(13) 0.0341(6) Uani 1 1 d .
C33 C 0.9353(3) -0.1033(2) 0.19928(14) 0.0433(7) Uani 1 1 d .
H33A H 0.8792 -0.1507 0.1668 0.052 Uiso 1 1 calc R
H33B H 0.9990 -0.1447 0.2025 0.052 Uiso 1 1 calc R
C34 C 0.9102(3) 0.0135(2) 0.12404(14) 0.0400(7) Uani 1 1 d .
C35 C 0.9384(3) 0.1331(2) 0.05093(13) 0.0439(7) Uani 1 1 d .
H35A H 0.8844 0.0776 0.0215 0.053 Uiso 1 1 calc R
H35B H 1.0014 0.1403 0.0294 0.053 Uiso 1 1 calc R
C36 C 0.7821(3) 0.2480(2) 0.05054(13) 0.0391(7) Uani 1 1 d .
C37 C 0.6616(2) 0.3980(3) 0.04394(13) 0.0385(7) Uani 1 1 d .
H37A H 0.6725 0.4527 0.0197 0.046 Uiso 1 1 calc R
H37B H 0.6131 0.3356 0.0160 0.046 Uiso 1 1 calc R
C38 C 0.5241(2) 0.3901(2) 0.11434(13) 0.0348(6) Uani 1 1 d .
C39 C 0.3855(2) 0.4234(3) 0.18498(13) 0.0395(7) Uani 1 1 d .
H39A H 0.3398 0.4850 0.1914 0.047 Uiso 1 1 calc R
H39B H 0.3455 0.3624 0.1512 0.047 Uiso 1 1 calc R
C40 C 0.3930(2) 0.2781(2) 0.24563(14) 0.0375(7) Uani 1 1 d .
C41 C 1.0457(3) 0.6184(3) 0.38375(15) 0.0488(8) Uani 1 1 d .
H41A H 1.0664 0.6967 0.4051 0.059 Uiso 1 1 calc R
H41B H 1.0085 0.6136 0.3408 0.059 Uiso 1 1 calc R
C42 C 0.9698(3) 0.5717(3) 0.41938(16) 0.0556(9) Uani 1 1 d .
H42A H 0.9073 0.6154 0.4223 0.067 Uiso 1 1 calc R
H42B H 1.0067 0.5799 0.4628 0.067 Uiso 1 1 calc R
C43 C 0.9277(3) 0.4487(3) 0.39007(16) 0.0541(9) Uani 1 1 d .
H43A H 0.9902 0.4050 0.3880 0.065 Uiso 1 1 calc R
H43B H 0.8831 0.4247 0.4187 0.065 Uiso 1 1 calc R
C44 C 0.8616(3) 0.4224(3) 0.32454(17) 0.0559(9) Uani 1 1 d .
H44A H 0.9087 0.4348 0.2941 0.067 Uiso 1 1 calc R
H44B H 0.8045 0.4727 0.3246 0.067 Uiso 1 1 calc R
C45 C 0.8102(3) 0.3043(3) 0.30347(19) 0.0655(10) Uani 1 1 d .
H45A H 0.7656 0.2924 0.3352 0.079 Uiso 1 1 calc R
H45B H 0.8683 0.2550 0.3034 0.079 Uiso 1 1 calc R
C46 C 0.7386(3) 0.2694(3) 0.23743(17) 0.0608(9) Uani 1 1 d .
H46A H 0.6811 0.3190 0.2365 0.073 Uiso 1 1 calc R
H46B H 0.7831 0.2774 0.2049 0.073 Uiso 1 1 calc R
C47 C 0.6878(3) 0.1519(3) 0.22150(18) 0.0686(11) Uani 1 1 d .
H47A H 0.7464 0.1040 0.2245 0.082 Uiso 1 1 calc R
H47B H 0.6436 0.1458 0.2544 0.082 Uiso 1 1 calc R
C48 C 0.6180(3) 0.1063(3) 0.15816(16) 0.0552(9) Uani 1 1 d .
H48A H 0.5561 0.1502 0.1554 0.066 Uiso 1 1 calc R
H48B H 0.6602 0.1136 0.1245 0.066 Uiso 1 1 calc R
N1 N 0.59894(19) 0.27392(19) 0.43804(11) 0.0346(5) Uani 1 1 d .
N2 N 0.72927(18) 0.15782(19) 0.43889(11) 0.0343(5) Uani 1 1 d .
N3 N 0.89266(19) 0.07320(18) 0.40704(11) 0.0342(5) Uani 1 1 d .
N4 N 1.01512(18) 0.06569(18) 0.34013(10) 0.0329(5) Uani 1 1 d .
N5 N 1.09361(19) 0.13389(19) 0.25826(11) 0.0371(6) Uani 1 1 d .
N6 N 1.08710(19) 0.24054(19) 0.19017(11) 0.0359(5) Uani 1 1 d .
N7 N 1.01419(19) 0.3855(2) 0.14454(11) 0.0364(5) Uani 1 1 d .
N8 N 0.88703(19) 0.5039(2) 0.14122(10) 0.0357(5) Uani 1 1 d .
N9 N 0.73046(18) 0.59406(19) 0.17729(10) 0.0344(5) Uani 1 1 d .
N10 N 0.6100(2) 0.5978(2) 0.24479(10) 0.0389(6) Uani 1 1 d .
N11 N 0.53903(19) 0.51717(19) 0.32465(10) 0.0357(5) Uani 1 1 d .
N12 N 0.51991(19) 0.42157(19) 0.39738(11) 0.0371(6) Uani 1 1 d .
N13 N 0.48647(19) 0.12875(19) 0.35268(11) 0.0365(5) Uani 1 1 d .
N14 N 0.61033(18) 0.00905(18) 0.35952(10) 0.0329(5) Uani 1 1 d .
N15 N 0.77220(18) -0.07197(18) 0.32551(10) 0.0327(5) Uani 1 1 d .
N16 N 0.8952(2) -0.07940(19) 0.25983(11) 0.0381(6) Uani 1 1 d .
N17 N 0.9651(2) -0.00497(19) 0.17864(11) 0.0385(6) Uani 1 1 d .
N18 N 0.9722(2) 0.0937(2) 0.10704(11) 0.0418(6) Uani 1 1 d .
N19 N 0.8920(2) 0.23941(19) 0.06517(11) 0.0386(6) Uani 1 1 d .
N20 N 0.76583(19) 0.3586(2) 0.06105(11) 0.0381(6) Uani 1 1 d .
N21 N 0.6085(2) 0.4477(2) 0.09775(11) 0.0387(6) Uani 1 1 d .
N22 N 0.48518(19) 0.4588(2) 0.16406(11) 0.0366(5) Uani 1 1 d .
N23 N 0.4041(2) 0.3875(2) 0.24356(11) 0.0386(6) Uani 1 1 d .
N24 N 0.41475(19) 0.27536(19) 0.30878(11) 0.0364(5) Uani 1 1 d .
N25 N 1.1464(2) 0.5587(2) 0.37895(13) 0.0520(7) Uani 1 1 d .
H25A H 1.1901 0.5894 0.3572 0.078 Uiso 1 1 calc R
H25B H 1.1279 0.4870 0.3586 0.078 Uiso 1 1 calc R
H25C H 1.1815 0.5639 0.4182 0.078 Uiso 1 1 calc R
N26 N 0.5771(3) -0.0111(3) 0.14719(15) 0.0808(11) Uani 1 1 d .
H26D H 0.5360 -0.0345 0.1087 0.121 Uiso 1 1 calc R
H26E H 0.5370 -0.0182 0.1773 0.121 Uiso 1 1 calc R
H26F H 0.6336 -0.0522 0.1489 0.121 Uiso 1 1 calc R
N27 N 1.1013(5) 0.7069(5) 0.0900(2) 0.1011(14) Uani 1 1 d .
N28 N 1.3767(3) 0.7805(4) 0.41294(15) 0.0689(9) Uani 1 1 d .
O1 O 0.77674(16) 0.34779(16) 0.48139(9) 0.0408(5) Uani 1 1 d .
O2 O 1.01869(17) 0.22511(16) 0.42213(10) 0.0430(5) Uani 1 1 d .
O3 O 1.13514(18) 0.32450(17) 0.29830(10) 0.0454(5) Uani 1 1 d .
O4 O 1.02187(16) 0.54011(18) 0.22988(9) 0.0447(5) Uani 1 1 d .
O5 O 0.79198(17) 0.65584(17) 0.28566(9) 0.0429(5) Uani 1 1 d .
O6 O 0.67117(18) 0.54949(18) 0.41453(10) 0.0477(5) Uani 1 1 d .
O7 O 0.48715(17) -0.02175(17) 0.26600(9) 0.0440(5) Uani 1 1 d .
O8 O 0.71333(18) -0.13086(17) 0.21676(9) 0.0460(5) Uani 1 1 d .
O9 O 0.82145(19) -0.03327(19) 0.09546(10) 0.0536(6) Uani 1 1 d .
O10 O 0.71043(18) 0.16943(18) 0.03051(10) 0.0524(6) Uani 1 1 d .
O11 O 0.48822(18) 0.29321(18) 0.08838(10) 0.0505(6) Uani 1 1 d .
O12 O 0.36800(19) 0.19720(18) 0.19980(10) 0.0534(6) Uani 1 1 d .
O13 O 1.0651(4) 0.7965(4) 0.0876(2) 0.1419(18) Uani 1 1 d .
O14 O 1.0499(4) 0.6156(5) 0.0673(2) 0.1505(19) Uani 1 1 d .
O15 O 1.2000(6) 0.7088(6) 0.1054(4) 0.238(4) Uani 1 1 d .
O16 O 1.4434(3) 0.8625(4) 0.4213(2) 0.1351(16) Uani 1 1 d .
O17 O 1.2786(3) 0.7941(3) 0.41096(18) 0.0980(10) Uani 1 1 d .
O18 O 1.4076(3) 0.6869(3) 0.41148(14) 0.0955(11) Uani 1 1 d .
O1W O 1.2365(2) 0.6368(2) 0.27109(14) 0.0715(7) Uani 1 1 d .
O2W O 1.6459(2) 0.7865(2) 0.46892(14) 0.0796(8) Uani 1 1 d .
O3W O 0.7820(2) 0.6143(2) 0.54731(12) 0.0720(8) Uani 1 1 d .
O4W O 0.2685(3) -0.1369(3) 0.2411(2) 0.1092(12) Uani 1 1 d .
O5W O 1.2546(3) 0.4712(3) 0.06267(16) 0.1034(11) Uani 1 1 d .
O6W O 1.7486(3) 0.9637(3) 0.56846(17) 0.1105(13) Uani 1 1 d .
O7W O 1.1605(4) 0.2673(4) -0.0149(3) 0.173(2) Uani 1 1 d .
O8W O 0.5261(3) -0.0982(3) 0.01543(15) 0.1174(13) Uani 1 1 d .
O9W O 0.3291(5) -0.0685(6) 0.1157(3) 0.222(3) Uani 1 1 d .
O10W O 1.2855(4) 0.1123(6) 0.0560(3) 0.222(3) Uani 1 1 d .

loop_
_atom_site_aniso_label
_atom_site_aniso_U_11
_atom_site_aniso_U_22
_atom_site_aniso_U_33
_atom_site_aniso_U_23
_atom_site_aniso_U_13
_atom_site_aniso_U_12
C1 0.0459(17) 0.0358(16) 0.0318(14) 0.0076(12) 0.0090(12) 0.0103(13)
C2 0.0333(16) 0.0351(16) 0.0269(13) 0.0069(11) 0.0052(11) 0.0005(12)
C3 0.0319(15) 0.0364(16) 0.0319(14) 0.0022(11) -0.0020(11) 0.0027(12)
C4 0.0285(14) 0.0288(15) 0.0367(14) 0.0103(11) -0.0018(11) 0.0016(11)
C5 0.0317(15) 0.0393(16) 0.0378(15) 0.0131(12) 0.0010(12) -0.0015(12)
C6 0.0273(15) 0.0371(16) 0.0391(15) 0.0127(13) 0.0042(11) 0.0004(12)
C7 0.0266(15) 0.0409(17) 0.0459(16) 0.0175(13) 0.0042(12) -0.0023(12)
C8 0.0303(15) 0.0355(16) 0.0359(15) 0.0102(12) 0.0066(12) -0.0033(12)
C9 0.0334(16) 0.0280(15) 0.0437(15) 0.0064(12) 0.0043(12) -0.0029(12)
C10 0.0403(17) 0.0236(14) 0.0343(14) 0.0081(11) -0.0004(12) 0.0009(12)
C11 0.0541(19) 0.0309(16) 0.0362(15) 0.0056(12) 0.0095(13) -0.0020(13)
C12 0.0378(16) 0.0304(15) 0.0359(14) 0.0038(11) 0.0073(12) 0.0031(12)
C13 0.0283(14) 0.0374(16) 0.0347(14) 0.0102(11) 0.0082(11) 0.0017(12)
C14 0.0317(15) 0.0309(15) 0.0333(13) 0.0101(11) 0.0065(11) 0.0005(11)
C15 0.0298(14) 0.0247(14) 0.0341(13) 0.0059(11) 0.0009(11) 0.0024(11)
C16 0.0412(17) 0.0393(17) 0.0440(16) 0.0169(13) 0.0043(13) 0.0057(13)
C17 0.0330(15) 0.0288(15) 0.0338(14) 0.0092(11) 0.0055(11) 0.0030(11)
C18 0.0476(19) 0.0408(18) 0.063(2) 0.0198(15) 0.0187(16) 0.0126(14)
C19 0.0386(17) 0.0367(16) 0.0372(15) 0.0092(12) 0.0097(12) 0.0078(13)
C20 0.0384(16) 0.0364(16) 0.0396(15) 0.0098(12) 0.0115(12) 0.0062(13)
C21 0.0338(15) 0.0366(16) 0.0306(13) 0.0089(11) 0.0073(11) 0.0005(12)
C22 0.0381(16) 0.0358(16) 0.0287(13) 0.0091(11) 0.0052(11) -0.0010(12)
C23 0.0328(15) 0.0343(15) 0.0340(14) 0.0092(11) 0.0009(11) 0.0024(12)
C24 0.051(2) 0.051(2) 0.0476(18) 0.0221(15) 0.0069(15) 0.0067(15)
C25 0.0343(15) 0.0350(16) 0.0337(14) 0.0097(11) 0.0020(11) 0.0021(12)
C26 0.051(2) 0.049(2) 0.062(2) 0.0200(16) 0.0139(16) 0.0160(16)
C27 0.0330(15) 0.0346(16) 0.0378(14) 0.0093(12) 0.0072(12) 0.0063(12)
C28 0.0295(15) 0.0373(16) 0.0380(14) 0.0111(12) 0.0075(11) 0.0059(12)
C29 0.0266(15) 0.0348(16) 0.0538(17) 0.0157(13) 0.0004(12) -0.0025(12)
C30 0.0292(15) 0.0320(15) 0.0382(15) 0.0094(12) 0.0024(12) -0.0060(12)
C31 0.0305(15) 0.0257(14) 0.0443(15) 0.0087(11) 0.0025(12) -0.0033(11)
C32 0.0394(17) 0.0240(14) 0.0366(15) 0.0077(11) -0.0007(12) -0.0008(12)
C33 0.061(2) 0.0269(15) 0.0397(15) 0.0034(12) 0.0134(14) -0.0028(13)
C34 0.0430(18) 0.0342(16) 0.0392(15) 0.0027(12) 0.0071(13) 0.0034(13)
C35 0.062(2) 0.0355(17) 0.0320(15) 0.0038(12) 0.0062(14) 0.0074(14)
C36 0.0485(19) 0.0362(17) 0.0295(14) 0.0044(12) 0.0057(12) -0.0024(14)
C37 0.0353(16) 0.0440(17) 0.0306(14) 0.0032(12) -0.0004(12) -0.0003(13)
C38 0.0298(15) 0.0375(17) 0.0354(14) 0.0098(12) -0.0009(11) 0.0012(12)
C39 0.0304(16) 0.0488(18) 0.0394(15) 0.0150(13) 0.0016(12) -0.0023(13)
C40 0.0292(15) 0.0381(17) 0.0438(16) 0.0090(13) 0.0047(12) 0.0000(12)
C41 0.054(2) 0.0383(18) 0.0496(18) 0.0072(14) 0.0003(15) 0.0036(15)
C42 0.063(2) 0.054(2) 0.0500(19) 0.0142(16) 0.0081(16) 0.0091(17)
C43 0.0442(19) 0.065(2) 0.062(2) 0.0343(18) 0.0073(16) 0.0012(16)
C44 0.060(2) 0.048(2) 0.061(2) 0.0166(16) 0.0112(17) 0.0037(17)
C45 0.066(3) 0.062(2) 0.070(2) 0.0279(19) 0.0011(19) -0.0073(19)
C46 0.068(3) 0.052(2) 0.062(2) 0.0142(17) 0.0119(18) -0.0025(18)
C47 0.080(3) 0.059(2) 0.061(2) 0.0165(18) -0.005(2) -0.014(2)
C48 0.064(2) 0.045(2) 0.055(2) 0.0129(15) 0.0072(17) 0.0035(17)
N1 0.0333(13) 0.0304(13) 0.0379(12) 0.0059(10) 0.0034(10) 0.0033(10)
N2 0.0302(13) 0.0301(13) 0.0384(12) 0.0040(10) 0.0007(10) 0.0002(10)
N3 0.0342(13) 0.0254(12) 0.0392(12) 0.0013(9) 0.0072(10) -0.0008(10)
N4 0.0293(12) 0.0302(13) 0.0380(12) 0.0084(10) 0.0038(10) -0.0015(9)
N5 0.0403(14) 0.0353(14) 0.0356(12) 0.0109(10) 0.0042(10) -0.0015(11)
N6 0.0397(14) 0.0303(13) 0.0389(13) 0.0117(10) 0.0055(10) 0.0011(10)
N7 0.0346(13) 0.0366(13) 0.0364(12) 0.0094(10) -0.0001(10) 0.0021(10)
N8 0.0332(13) 0.0368(13) 0.0334(12) 0.0053(10) 0.0003(10) 0.0015(10)
N9 0.0300(13) 0.0359(13) 0.0340(12) 0.0044(10) 0.0025(9) 0.0013(10)
N10 0.0384(14) 0.0423(14) 0.0320(12) 0.0061(10) 0.0029(10) -0.0066(11)
N11 0.0385(14) 0.0335(13) 0.0350(12) 0.0101(10) 0.0047(10) -0.0008(10)
N12 0.0382(14) 0.0354(14) 0.0384(12) 0.0122(10) 0.0038(10) 0.0022(11)
N13 0.0311(13) 0.0350(13) 0.0409(13) 0.0086(10) -0.0018(10) 0.0036(10)
N14 0.0302(13) 0.0300(12) 0.0356(12) 0.0059(9) -0.0001(9) 0.0020(10)
N15 0.0312(13) 0.0307(12) 0.0333(12) 0.0060(9) -0.0005(9) 0.0015(10)
N16 0.0415(14) 0.0346(13) 0.0347(12) 0.0048(10) 0.0054(10) -0.0060(11)
N17 0.0460(15) 0.0323(13) 0.0362(12) 0.0087(10) 0.0066(11) -0.0031(11)
N18 0.0492(16) 0.0375(14) 0.0385(13) 0.0130(11) 0.0018(11) -0.0008(11)
N19 0.0396(15) 0.0318(13) 0.0418(13) 0.0061(10) 0.0038(11) 0.0018(11)
N20 0.0331(13) 0.0378(14) 0.0382(13) 0.0038(10) 0.0009(10) -0.0015(10)
N21 0.0376(14) 0.0362(14) 0.0389(13) 0.0043(10) 0.0066(10) -0.0018(11)
N22 0.0316(13) 0.0361(13) 0.0401(13) 0.0086(10) 0.0038(10) -0.0035(10)
N23 0.0397(14) 0.0405(14) 0.0343(12) 0.0096(10) 0.0034(10) -0.0004(11)
N24 0.0366(14) 0.0316(13) 0.0407(13) 0.0094(10) 0.0049(10) 0.0035(10)
N25 0.0501(17) 0.0474(17) 0.0561(16) 0.0081(13) 0.0109(13) 0.0027(13)
N26 0.110(3) 0.060(2) 0.0603(19) 0.0158(16) -0.0227(19) -0.0131(19)
N27 0.094(4) 0.122(4) 0.073(3) 0.007(3) 0.000(2) 0.003(3)
N28 0.065(2) 0.090(3) 0.0511(18) 0.0116(17) 0.0162(16) 0.016(2)
O1 0.0385(12) 0.0343(11) 0.0437(11) 0.0029(9) 0.0029(9) -0.0043(9)
O2 0.0430(12) 0.0311(11) 0.0488(12) 0.0039(9) 0.0018(9) -0.0048(9)
O3 0.0516(13) 0.0369(12) 0.0428(11) 0.0073(9) -0.0005(9) -0.0040(10)
O4 0.0372(12) 0.0494(13) 0.0380(11) -0.0002(9) -0.0027(9) -0.0025(10)
O5 0.0452(12) 0.0376(12) 0.0399(11) 0.0063(9) -0.0053(9) -0.0027(9)
O6 0.0483(13) 0.0472(13) 0.0419(11) 0.0089(9) -0.0029(10) -0.0079(10)
O7 0.0406(12) 0.0419(12) 0.0417(11) 0.0035(9) -0.0048(9) -0.0012(9)
O8 0.0511(13) 0.0428(12) 0.0372(11) 0.0072(9) -0.0071(9) -0.0063(10)
O9 0.0538(14) 0.0481(14) 0.0505(13) 0.0063(10) -0.0028(11) -0.0107(11)
O10 0.0497(14) 0.0430(13) 0.0561(13) 0.0047(10) -0.0002(10) -0.0100(11)
O11 0.0499(14) 0.0418(13) 0.0515(13) 0.0008(10) 0.0052(10) -0.0072(10)
O12 0.0624(15) 0.0453(14) 0.0449(12) 0.0048(10) -0.0001(10) -0.0076(11)
O13 0.189(5) 0.141(4) 0.099(3) 0.013(3) 0.044(3) 0.066(4)
O14 0.150(4) 0.167(5) 0.124(4) 0.034(3) 0.020(3) -0.051(4)
O15 0.154(5) 0.181(6) 0.320(10) 0.005(6) -0.071(6) 0.027(5)
O16 0.090(3) 0.136(4) 0.187(4) 0.066(3) 0.017(3) -0.025(3)
O17 0.069(2) 0.106(3) 0.121(3) 0.026(2) 0.0230(19) 0.0214(19)
O18 0.123(3) 0.101(3) 0.0668(19) 0.0153(17) 0.0251(18) 0.053(2)
O1W 0.0493(15) 0.0765(19) 0.0864(19) 0.0197(15) 0.0042(13) 0.0066(13)
O2W 0.079(2) 0.0697(19) 0.0836(19) 0.0029(14) 0.0217(15) 0.0053(15)
O3W 0.0683(18) 0.083(2) 0.0532(14) 0.0053(13) 0.0029(12) -0.0170(15)
O4W 0.067(2) 0.104(3) 0.146(3) 0.007(2) 0.032(2) -0.0019(18)
O5W 0.108(3) 0.115(3) 0.092(2) 0.050(2) -0.0081(19) -0.001(2)
O6W 0.133(3) 0.081(2) 0.099(2) 0.0212(19) -0.041(2) 0.003(2)
O7W 0.134(4) 0.133(4) 0.219(5) -0.049(3) 0.095(4) -0.009(3)
O8W 0.134(3) 0.112(3) 0.072(2) -0.0164(18) -0.018(2) -0.004(2)
O9W 0.168(5) 0.280(8) 0.176(5) 0.023(5) -0.013(4) -0.053(5)
O10W 0.156(5) 0.267(7) 0.166(5) -0.091(5) 0.073(4) -0.064(5)

loop_
_atom_type_symbol
_atom_type_description
_atom_type_scat_dispersion_real
_atom_type_scat_dispersion_imag
_atom_type_scat_source
C C 0.0033 0.0016 'International Tables Vol C Tables 4.2.6.8 and 6.1.1.4'
H H 0.0000 0.0000 'International Tables Vol C Tables 4.2.6.8 and 6.1.1.4'
N N 0.0061 0.0033 'International Tables Vol C Tables 4.2.6.8 and 6.1.1.4'
O O 0.0106 0.0060 'International Tables Vol C Tables 4.2.6.8 and 6.1.1.4'

loop_
_geom_angle_atom_site_label_1
_geom_angle_atom_site_label_2
_geom_angle_atom_site_label_3
_geom_angle
N12 C1 N1 113.9(2)
O1 C2 N1 125.6(3)
O1 C2 N2 126.0(3)
N1 C2 N2 108.4(2)
N3 C3 N2 114.5(2)
O2 C4 N3 125.3(3)
O2 C4 N4 125.7(3)
N3 C4 N4 108.9(2)
N5 C5 N4 114.0(2)
O3 C6 N6 126.0(3)
O3 C6 N5 126.0(3)
N6 C6 N5 108.0(2)
N7 C7 N6 113.5(2)
O4 C8 N7 125.6(3)
O4 C8 N8 125.7(3)
N7 C8 N8 108.7(2)
N9 C9 N8 113.8(2)
O5 C10 N9 125.4(3)
O5 C10 N10 125.9(3)
N9 C10 N10 108.7(2)
N10 C11 N11 114.7(2)
O6 C12 N12 125.6(3)
O6 C12 N11 126.0(3)
N12 C12 N11 108.5(2)
N1 C13 N13 115.9(2)
N1 C13 C14 103.4(2)
N13 C13 C14 103.1(2)
N14 C14 N2 115.1(2)
N14 C14 C13 103.4(2)
N2 C14 C13 103.6(2)
N15 C15 N3 113.1(2)
N15 C15 C16 111.4(2)
N3 C15 C16 111.4(2)
N15 C15 C17 102.6(2)
N3 C15 C17 102.5(2)
C16 C15 C17 115.4(2)
N16 C17 N4 112.7(2)
N16 C17 C18 111.0(2)
N4 C17 C18 112.7(2)
N16 C17 C15 101.9(2)
N4 C17 C15 102.6(2)
C18 C17 C15 115.4(2)
N17 C19 N5 114.5(2)
N17 C19 C20 103.8(2)
N5 C19 C20 103.3(2)
N18 C20 N6 115.2(2)
N18 C20 C19 102.8(2)
N6 C20 C19 103.3(2)
N19 C21 N7 115.4(2)
N19 C21 C22 103.5(2)
N7 C21 C22 103.3(2)
N8 C22 N20 114.9(2)
N8 C22 C21 103.9(2)
N20 C22 C21 103.8(2)
N9 C23 N21 113.3(2)
N9 C23 C24 111.4(2)
N21 C23 C24 111.1(2)
N9 C23 C25 102.4(2)
N21 C23 C25 102.5(2)
C24 C23 C25 115.6(2)
N10 C25 N22 112.5(2)
N10 C25 C26 111.5(2)
N22 C25 C26 112.3(2)
N10 C25 C23 102.4(2)
N22 C25 C23 102.3(2)
C26 C25 C23 115.1(2)
N23 C27 N11 114.8(2)
N23 C27 C28 103.1(2)
N11 C27 C28 103.5(2)
N12 C28 N24 115.5(2)
N12 C28 C27 102.8(2)
N24 C28 C27 102.9(2)
N13 C29 N24 113.1(2)
O7 C30 N13 125.6(3)
O7 C30 N14 126.1(3)
N13 C30 N14 108.3(2)
N14 C31 N15 113.5(2)
O8 C32 N16 125.8(3)
O8 C32 N15 125.0(3)
N16 C32 N15 109.2(2)
N16 C33 N17 113.9(2)
O9 C34 N17 125.9(3)
O9 C34 N18 126.1(3)
N17 C34 N18 108.0(2)
N18 C35 N19 113.8(2)
O10 C36 N20 125.7(3)
O10 C36 N19 125.7(3)
N20 C36 N19 108.6(2)
N21 C37 N20 114.5(2)
O11 C38 N22 125.4(3)
O11 C38 N21 125.7(3)
N22 C38 N21 108.9(2)
N23 C39 N22 113.8(2)
O12 C40 N23 126.3(3)
O12 C40 N24 125.8(3)
N23 C40 N24 107.9(2)
C42 C41 N25 112.3(3)
C41 C42 C43 115.0(3)
C44 C43 C42 115.6(3)
C43 C44 C45 112.1(3)
C44 C45 C46 116.3(3)
C47 C46 C45 112.6(3)
C48 C47 C46 118.2(3)
N26 C48 C47 112.9(3)
C2 N1 C13 112.2(2)
C2 N1 C1 122.4(2)
C13 N1 C1 123.8(2)
C2 N2 C3 121.7(2)
C2 N2 C14 111.0(2)
C3 N2 C14 123.3(2)
C4 N3 C3 121.7(2)
C4 N3 C15 112.6(2)
C3 N3 C15 125.4(2)
C4 N4 C5 120.7(2)
C4 N4 C17 112.6(2)
C5 N4 C17 124.5(2)
C6 N5 C5 123.8(2)
C6 N5 C19 112.3(2)
C5 N5 C19 123.2(2)
C6 N6 C20 112.2(2)
C6 N6 C7 121.8(2)
C20 N6 C7 122.8(2)
C8 N7 C7 123.4(2)
C8 N7 C21 112.0(2)
C7 N7 C21 123.8(2)
C8 N8 C9 122.7(2)
C8 N8 C22 111.4(2)
C9 N8 C22 123.6(2)
C10 N9 C9 120.8(2)
C10 N9 C23 113.0(2)
C9 N9 C23 125.9(2)
C10 N10 C11 121.2(2)
C10 N10 C25 112.8(2)
C11 N10 C25 125.3(2)
C12 N11 C27 110.9(2)
C12 N11 C11 120.1(2)
C27 N11 C11 121.4(2)
C12 N12 C28 112.5(2)
C12 N12 C1 123.1(2)
C28 N12 C1 124.3(2)
C30 N13 C13 112.3(2)
C30 N13 C29 123.5(2)
C13 N13 C29 122.8(2)
C30 N14 C31 123.2(2)
C30 N14 C14 112.4(2)
C31 N14 C14 123.7(2)
C32 N15 C31 120.5(2)
C32 N15 C15 112.6(2)
C31 N15 C15 126.1(2)
C32 N16 C33 121.3(2)
C32 N16 C17 113.4(2)
C33 N16 C17 124.8(2)
C34 N17 C33 120.8(2)
C34 N17 C19 112.0(2)
C33 N17 C19 122.8(3)
C34 N18 C35 122.7(3)
C34 N18 C20 112.8(2)
C35 N18 C20 124.4(2)
C36 N19 C21 112.0(2)
C36 N19 C35 122.3(2)
C21 N19 C35 123.8(2)
C36 N20 C37 123.5(2)
C36 N20 C22 111.8(2)
C37 N20 C22 123.3(2)
C38 N21 C37 121.2(2)
C38 N21 C23 112.8(2)
C37 N21 C23 125.5(2)
C38 N22 C39 120.0(2)
C38 N22 C25 113.4(2)
C39 N22 C25 125.5(2)
C40 N23 C27 112.8(2)
C40 N23 C39 123.8(2)
C27 N23 C39 123.2(2)
C40 N24 C29 121.1(2)
C40 N24 C28 111.6(2)
C29 N24 C28 122.7(2)
O14 N27 O15 117.2(7)
O14 N27 O13 124.4(6)
O15 N27 O13 117.0(7)
O17 N28 O16 118.9(4)
O17 N28 O18 120.0(4)
O16 N28 O18 120.9(4)

loop_
_geom_bond_atom_site_label_1
_geom_bond_atom_site_label_2
_geom_bond_distance
C1 N12 1.446(3)
C1 N1 1.448(3)
C2 O1 1.224(3)
C2 N1 1.371(3)
C2 N2 1.373(4)
C3 N3 1.443(3)
C3 N2 1.450(4)
C4 O2 1.222(3)
C4 N3 1.364(3)
C4 N4 1.367(3)
C5 N5 1.448(3)
C5 N4 1.453(3)
C6 O3 1.219(3)
C6 N6 1.366(3)
C6 N5 1.370(4)
C7 N7 1.442(4)
C7 N6 1.457(3)
C8 O4 1.223(3)
C8 N7 1.364(4)
C8 N8 1.369(4)
C9 N9 1.437(3)
C9 N8 1.445(4)
C10 O5 1.222(3)
C10 N9 1.361(3)
C10 N10 1.368(4)
C11 N10 1.436(3)
C11 N11 1.457(4)
C12 O6 1.219(3)
C12 N12 1.371(4)
C12 N11 1.372(4)
C13 N1 1.438(3)
C13 N13 1.445(3)
C13 C14 1.548(4)
C14 N14 1.441(3)
C14 N2 1.452(3)
C15 N15 1.467(3)
C15 N3 1.468(3)
C15 C16 1.518(4)
C15 C17 1.588(4)
C17 N16 1.461(3)
C17 N4 1.463(3)
C17 C18 1.514(4)
C19 N17 1.449(4)
C19 N5 1.451(3)
C19 C20 1.543(4)
C20 N18 1.447(4)
C20 N6 1.450(4)
C21 N19 1.444(3)
C21 N7 1.446(3)
C21 C22 1.540(4)
C22 N8 1.447(3)
C22 N20 1.447(3)
C23 N9 1.461(3)
C23 N21 1.466(4)
C23 C24 1.519(4)
C23 C25 1.589(4)
C25 N10 1.458(3)
C25 N22 1.461(4)
C25 C26 1.520(4)
C27 N23 1.445(3)
C27 N11 1.454(4)
C27 C28 1.551(4)
C28 N12 1.443(4)
C28 N24 1.456(4)
C29 N13 1.446(4)
C29 N24 1.450(4)
C30 O7 1.222(3)
C30 N13 1.365(4)
C30 N14 1.365(4)
C31 N14 1.441(3)
C31 N15 1.444(3)
C32 O8 1.234(3)
C32 N16 1.353(4)
C32 N15 1.355(3)
C33 N16 1.436(4)
C33 N17 1.444(4)
C34 O9 1.221(4)
C34 N17 1.365(4)
C34 N18 1.369(4)
C35 N18 1.445(4)
C35 N19 1.449(4)
C36 O10 1.228(3)
C36 N20 1.366(4)
C36 N19 1.369(4)
C37 N21 1.439(4)
C37 N20 1.441(4)
C38 O11 1.222(3)
C38 N22 1.362(4)
C38 N21 1.366(4)
C39 N23 1.446(4)
C39 N22 1.448(3)
C40 O12 1.217(3)
C40 N23 1.368(4)
C40 N24 1.373(4)
C41 C42 1.470(5)
C41 N25 1.488(4)
C42 C43 1.529(5)
C43 C44 1.494(5)
C44 C45 1.495(5)
C45 C46 1.530(5)
C46 C47 1.489(5)
C47 C48 1.483(5)
C48 N26 1.463(4)
N27 O14 1.217(6)
N27 O15 1.218(7)
N27 O13 1.234(6)
N28 O17 1.229(4)
N28 O16 1.230(5)
N28 O18 1.239(5)
